data_4502545
loop_
_publ_author_name
'Zou, Ruqiang'
'Abdel-Fattah, Amr I.'
'Xu, Hongwu'
'Burrell, Anthony K.'
'Larson, Toti E.'
'McCleskey, Thomas M.'
'Wei, Qiang'
'Janicke, Michael T.'
'Hickmott, Donald D.'
'Timofeeva, Tatiana V.'
'Zhao, Yusheng'

_publ_section_title
;
 Porous Metal&#x2212;Organic Frameworks Containing Alkali-Bridged Two-Fold
 Interpenetration: Synthesis, Gas Adsorption, and Fluorescence Properties
;
_journal_issue 3
_journal_name_full 'Crystal Growth &amp; Design'
_journal_page_first 1301
_journal_paper_doi 10.1021/cg901347p
_journal_volume 10
_journal_year 2010
_chemical_formula_sum 'C63 H57 N3 Na2 O19 Zn3'
_chemical_formula_weight 1402.21
_chemical_name_systematic
; 
 ? 
;
_space_group_IT_number 62
_symmetry_cell_setting orthorhombic
_symmetry_space_group_name_Hall '-P 2ac 2n'
_symmetry_space_group_name_H-M 'P n m a'
_atom_sites_solution_hydrogens geom
_atom_sites_solution_primary direct
_atom_sites_solution_secondary difmap
_audit_creation_method SHELXL-97
_cell_angle_alpha 90.00
_cell_angle_beta 90.00
_cell_angle_gamma 90.00
_cell_formula_units_Z 4
_cell_length_a 17.108(4)
_cell_length_b 21.644(5)
_cell_length_c 25.258(6)
_cell_measurement_reflns_used 1032
_cell_measurement_temperature 273(2)
_cell_measurement_theta_max 27.48
_cell_measurement_theta_min 3.22
_cell_volume 9353(4)
_computing_structure_refinement 'SHELXL-97 (Sheldrick, 1997)'
_computing_structure_solution 'SHELXS-97 (Sheldrick, 1990)'
_diffrn_ambient_temperature 273(2)
_diffrn_measured_fraction_theta_full 1.000
_diffrn_measured_fraction_theta_max 1.000
_diffrn_radiation_monochromator graphite
_diffrn_radiation_source 'fine-focus sealed tube'
_diffrn_radiation_type MoK\a
_diffrn_radiation_wavelength 0.71073
_diffrn_reflns_av_R_equivalents 0.1180
_diffrn_reflns_av_sigmaI/netI 0.0506
_diffrn_reflns_limit_h_max 20
_diffrn_reflns_limit_h_min -20
_diffrn_reflns_limit_k_max 25
_diffrn_reflns_limit_k_min -25
_diffrn_reflns_limit_l_max 30
_diffrn_reflns_limit_l_min -30
_diffrn_reflns_number 97973
_diffrn_reflns_theta_full 25.20
_diffrn_reflns_theta_max 25.20
_diffrn_reflns_theta_min 1.24
_exptl_absorpt_coefficient_mu 0.823
_exptl_absorpt_correction_T_max 1.00000
_exptl_absorpt_correction_T_min 0.86532
_exptl_absorpt_correction_type multi-scan
_exptl_absorpt_process_details sadabs
_exptl_crystal_colour colorless
_exptl_crystal_density_diffrn 0.996
_exptl_crystal_density_meas ?
_exptl_crystal_density_method 'not measured'
_exptl_crystal_description block
_exptl_crystal_F_000 2880
_exptl_crystal_size_max 0.20
_exptl_crystal_size_mid 0.17
_exptl_crystal_size_min 0.16
_refine_diff_density_max 1.753
_refine_diff_density_min -1.590
_refine_diff_density_rms 0.270
_refine_ls_extinction_method none
_refine_ls_goodness_of_fit_ref 1.150
_refine_ls_hydrogen_treatment constr
_refine_ls_matrix_type full
_refine_ls_number_parameters 425
_refine_ls_number_reflns 8661
_refine_ls_number_restraints 0
_refine_ls_restrained_S_all 1.150
_refine_ls_R_factor_all 0.1429
_refine_ls_R_factor_gt 0.1181
_refine_ls_shift/su_max 0.001
_refine_ls_shift/su_mean 0.000
_refine_ls_structure_factor_coef Fsqd
_refine_ls_weighting_details 'calc w=1/[\s^2^(Fo^2^)+(0.1647P)^2^+81.6557P] where P=(Fo^2^+2Fc^2^)/3'
_refine_ls_weighting_scheme calc
_refine_ls_wR_factor_gt 0.3362
_refine_ls_wR_factor_ref 0.3532
_reflns_number_gt 6702
_reflns_number_total 8661
_reflns_threshold_expression >2sigma(I)
_cod_data_source_file cg901347p_si_002.cif
_cod_data_source_block 1
_cod_depositor_comments
;
The following automatic conversions were performed:

'_exptl_crystal_density_meas' value 'none' was changed to '?' - the
value is perceived as not measured.

Automatic conversion script
Id: cif_fix_values 3008 2015-01-20 13:52:24Z robertas 

The following automatic conversions were performed:

'_symmetry_cell_setting' tag value 'Octhorhombic' was replaced with
'orthorhombic' value as specified in the replacement file
'/home/robertas/cod-tools/perl-scripts/inputs/replacement_values.lst'.

'_exptl_absorpt_correction_type' tag value 'multi-scans' was replaced
with 'multi-scan' value as specified in the replacement file
'/home/robertas/cod-tools/perl-scripts/inputs/replacement_values.lst'.

Automatic conversion script
Id: cif_fix_values 3143 2015-03-26 13:38:13Z robertas 
;
_cod_original_sg_symbol_H-M Pnma
_cod_database_code 4502545

loop_
_symmetry_equiv_pos_as_xyz
'x, y, z'
'-x+1/2, -y, z+1/2'
'-x, y+1/2, -z'
'x+1/2, -y+1/2, -z+1/2'
'-x, -y, -z'
'x-1/2, y, -z-1/2'
'x, -y-1/2, z'
'-x-1/2, y-1/2, z-1/2'

loop_
_atom_site_label
_atom_site_type_symbol
_atom_site_fract_x
_atom_site_fract_y
_atom_site_fract_z
_atom_site_U_iso_or_equiv
_atom_site_adp_type
_atom_site_occupancy
_atom_site_symmetry_multiplicity
_atom_site_calc_flag
_atom_site_refinement_flags
Zn1 Zn 0.61922(7) 1.2500 0.81365(5) 0.0244(3) Uani 1 2 d S
Zn2 Zn 0.50716(5) 1.16538(5) 0.88424(4) 0.0324(3) Uani 1 1 d .
Na1 Na 0.3961(9) 1.2500 0.7894(6) 0.176(6) Uani 1 2 d S
Na2 Na 0.7152(5) 1.2500 0.7651(3) 0.094(2) Uani 1 2 d S
C1 C 0.5014(5) 0.9705(5) 0.5945(4) 0.052(3) Uani 1 1 d .
C2 C 0.5666(5) 0.9501(6) 0.5654(4) 0.062(3) Uani 1 1 d .
H2 H 0.6168 0.9600 0.5768 0.075 Uiso 1 1 calc R
C3 C 0.5569(5) 0.9156(6) 0.5200(4) 0.059(3) Uani 1 1 d .
C4 C 0.4822(6) 0.9017(6) 0.5022(4) 0.061(3) Uani 1 1 d .
H4 H 0.4760 0.8778 0.4719 0.073 Uiso 1 1 calc R
C5 C 0.4172(5) 0.9227(6) 0.5286(4) 0.059(3) Uani 1 1 d .
C6 C 0.4277(5) 0.9549(5) 0.5762(4) 0.050(3) Uani 1 1 d .
H6 H 0.3840 0.9660 0.5959 0.060 Uiso 1 1 calc R
C7 C 0.5121(5) 1.0112(5) 0.6413(4) 0.050(3) Uani 1 1 d .
C8 C 0.5680(5) 1.0553(6) 0.6425(4) 0.055(3) Uani 1 1 d .
H8 H 0.6019 1.0595 0.6140 0.066 Uiso 1 1 calc R
C9 C 0.5755(5) 1.0940(6) 0.6849(4) 0.053(3) Uani 1 1 d .
H9 H 0.6128 1.1253 0.6840 0.064 Uiso 1 1 calc R
C10 C 0.5286(5) 1.0875(4) 0.7292(4) 0.042(2) Uani 1 1 d .
C11 C 0.4720(5) 1.0421(5) 0.7293(4) 0.049(2) Uani 1 1 d .
H11 H 0.4389 1.0377 0.7582 0.059 Uiso 1 1 calc R
C12 C 0.4648(6) 1.0030(5) 0.6863(4) 0.057(3) Uani 1 1 d .
H12 H 0.4284 0.9712 0.6871 0.068 Uiso 1 1 calc R
C13 C 0.6273(6) 0.8928(6) 0.4908(5) 0.064(3) Uani 1 1 d .
C14 C 0.6989(6) 0.8818(7) 0.5163(5) 0.076(4) Uani 1 1 d .
H14 H 0.7011 0.8858 0.5529 0.091 Uiso 1 1 calc R
C15 C 0.7658(6) 0.8653(6) 0.4897(4) 0.064(3) Uani 1 1 d .
H15 H 0.8127 0.8601 0.5077 0.077 Uiso 1 1 calc R
C16 C 0.7619(6) 0.8565(5) 0.4343(4) 0.051(3) Uani 1 1 d .
C17 C 0.6927(6) 0.8673(5) 0.4088(4) 0.056(3) Uani 1 1 d .
H17 H 0.6904 0.8620 0.3723 0.067 Uiso 1 1 calc R
C18 C 0.6262(6) 0.8856(6) 0.4355(5) 0.061(3) Uani 1 1 d .
H18 H 0.5804 0.8933 0.4168 0.074 Uiso 1 1 calc R
C19 C 0.3366(6) 0.9117(6) 0.5066(4) 0.062(3) Uani 1 1 d .
C20 C 0.3150(6) 0.8588(5) 0.4819(4) 0.058(3) Uani 1 1 d .
H20 H 0.3505 0.8264 0.4795 0.070 Uiso 1 1 calc R
C21 C 0.2393(5) 0.8517(5) 0.4595(4) 0.052(3) Uani 1 1 d .
H21 H 0.2265 0.8156 0.4416 0.062 Uiso 1 1 calc R
C22 C 0.1861(6) 0.8972(6) 0.4642(5) 0.064(3) Uani 1 1 d .
C23 C 0.2058(6) 0.9530(7) 0.4883(6) 0.078(4) Uani 1 1 d .
H23 H 0.1706 0.9858 0.4892 0.094 Uiso 1 1 calc R
C24 C 0.2803(6) 0.9583(7) 0.5109(5) 0.077(4) Uani 1 1 d .
H24 H 0.2928 0.9941 0.5294 0.092 Uiso 1 1 calc R
C25 C 0.5373(5) 1.1314(4) 0.7754(3) 0.038(2) Uani 1 1 d .
C26 C 0.8346(5) 0.8383(5) 0.4054(4) 0.045(2) Uani 1 1 d .
C27 C 0.1046(6) 0.8893(7) 0.4390(5) 0.067(3) Uani 1 1 d .
C28 C 0.3092(15) 1.1201(18) 0.791(2) 0.33(4) Uani 1 1 d .
H28 H 0.3520 1.1211 0.8141 0.393 Uiso 1 1 calc R
C29 C 0.287(2) 1.003(2) 0.822(2) 0.35(4) Uani 1 1 d .
H29A H 0.3144 0.9692 0.8061 0.529 Uiso 1 1 calc R
H29B H 0.2366 0.9888 0.8343 0.529 Uiso 1 1 calc R
H29C H 0.3163 1.0183 0.8517 0.529 Uiso 1 1 calc R
C30 C 0.2407(15) 1.034(3) 0.7354(17) 0.37(4) Uani 1 1 d .
H30A H 0.2163 1.0678 0.7173 0.557 Uiso 1 1 calc R
H30B H 0.2020 1.0034 0.7440 0.557 Uiso 1 1 calc R
H30C H 0.2798 1.0159 0.7129 0.557 Uiso 1 1 calc R
C31 C 0.4853(15) 0.2500 0.5689(8) 0.082(6) Uani 1 2 d S
H31 H 0.4320 0.2500 0.5614 0.099 Uiso 1 2 calc SR
C32 C 0.5930(14) 0.2500 0.6318(13) 0.135(11) Uani 1 2 d S
H32A H 0.6115 0.2082 0.6338 0.202 Uiso 0.50 1 calc PR
H32B H 0.6038 0.2709 0.6645 0.202 Uiso 0.50 1 calc PR
H32C H 0.6192 0.2710 0.6033 0.202 Uiso 0.50 1 calc PR
C33 C 0.4517(18) 0.2500 0.6626(12) 0.134(10) Uani 1 2 d S
H33A H 0.4589 0.2154 0.6859 0.200 Uiso 0.50 1 calc PR
H33B H 0.4016 0.2469 0.6457 0.200 Uiso 0.50 1 calc PR
H33C H 0.4542 0.2877 0.6826 0.200 Uiso 0.50 1 calc PR
N1 N 0.2754(10) 1.0550(9) 0.7814(10) 0.142(7) Uani 1 1 d .
N2 N 0.5130(14) 0.2500 0.6225(7) 0.101(6) Uani 1 2 d S
O1 O 0.5054(4) 1.1157(3) 0.8190(3) 0.0471(16) Uani 1 1 d .
O2 O 0.5737(4) 1.1808(3) 0.7666(2) 0.0457(16) Uani 1 1 d .
O3 O 0.0588(6) 0.9343(5) 0.4402(6) 0.127(5) Uani 1 1 d .
O4 O 0.0922(4) 0.8405(4) 0.4190(3) 0.061(2) Uani 1 1 d .
O5 O 0.8246(4) 0.8173(4) 0.3597(3) 0.0557(19) Uani 1 1 d .
O6 O 0.8991(4) 0.8459(3) 0.4280(2) 0.0484(16) Uani 1 1 d .
O7 O 0.5147(4) 1.2500 0.8559(3) 0.0252(16) Uani 1 2 d S
O10 O 0.291(2) 1.166(3) 0.776(3) 0.65(5) Uani 1 1 d .
O11 O 0.5340(10) 0.2500 0.5329(5) 0.090(4) Uani 1 2 d S
O1W O 0.359(5) 0.051(3) 0.1355(15) 1.00(11) Uani 1 1 d .
H1WA H 0.3408 0.0832 0.1233 1.200 Uiso 1 1 d R
H1WB H 0.4051 0.0471 0.1269 1.200 Uiso 1 1 d R
O2W O 0.987(2) 0.2500 0.425(3) 0.47(5) Uani 1 2 d S
H2WA H 1.0343 0.2500 0.4294 0.561 Uiso 1 2 d SR
H2WB H 0.9634 0.2500 0.4530 0.561 Uiso 1 2 d SR

loop_
_atom_site_aniso_label
_atom_site_aniso_U_11
_atom_site_aniso_U_22
_atom_site_aniso_U_33
_atom_site_aniso_U_23
_atom_site_aniso_U_13
_atom_site_aniso_U_12
Zn1 0.0156(6) 0.0378(7) 0.0197(6) 0.000 -0.0013(4) 0.000
Zn2 0.0271(5) 0.0409(6) 0.0292(5) 0.0018(4) 0.0024(4) -0.0037(4)
Na1 0.149(12) 0.252(18) 0.127(10) 0.000 -0.005(9) 0.000
Na2 0.071(5) 0.124(7) 0.088(5) 0.000 0.015(4) 0.000
C1 0.026(4) 0.072(7) 0.057(6) -0.036(5) -0.003(4) 0.006(4)
C2 0.021(4) 0.101(9) 0.065(7) -0.044(6) -0.002(4) 0.004(5)
C3 0.029(5) 0.091(8) 0.058(6) -0.041(6) -0.005(4) 0.011(5)
C4 0.036(5) 0.086(8) 0.060(6) -0.046(6) -0.005(5) 0.001(5)
C5 0.030(5) 0.082(8) 0.065(7) -0.045(6) 0.001(4) -0.008(5)
C6 0.019(4) 0.066(6) 0.065(6) -0.039(5) -0.001(4) -0.001(4)
C7 0.015(4) 0.080(7) 0.056(6) -0.040(5) 0.001(4) 0.003(4)
C8 0.020(4) 0.094(8) 0.051(6) -0.039(6) 0.007(4) -0.009(5)
C9 0.020(4) 0.088(8) 0.051(5) -0.030(5) 0.005(4) -0.014(5)
C10 0.028(4) 0.052(5) 0.045(5) -0.022(4) -0.001(4) -0.003(4)
C11 0.034(5) 0.065(6) 0.048(5) -0.023(5) 0.008(4) -0.004(5)
C12 0.033(5) 0.068(7) 0.068(7) -0.038(6) -0.001(5) -0.010(5)
C13 0.033(5) 0.091(8) 0.067(7) -0.047(7) -0.006(5) 0.014(5)
C14 0.045(6) 0.129(11) 0.054(6) -0.053(7) -0.010(5) 0.022(7)
C15 0.038(5) 0.111(10) 0.044(5) -0.024(6) -0.004(4) 0.030(6)
C16 0.039(5) 0.070(7) 0.043(5) -0.020(5) 0.003(4) 0.017(5)
C17 0.038(5) 0.080(7) 0.050(6) -0.031(5) -0.008(4) 0.020(5)
C18 0.035(5) 0.081(8) 0.068(7) -0.040(6) -0.011(5) 0.017(5)
C19 0.042(6) 0.088(8) 0.054(6) -0.037(6) -0.003(5) -0.023(6)
C20 0.040(5) 0.068(7) 0.067(7) -0.019(6) -0.004(5) 0.007(5)
C21 0.037(5) 0.060(6) 0.057(6) -0.030(5) 0.001(4) -0.010(5)
C22 0.043(6) 0.083(8) 0.066(7) -0.032(6) 0.000(5) -0.004(6)
C23 0.037(6) 0.096(10) 0.103(10) -0.033(8) -0.017(6) 0.001(6)
C24 0.029(5) 0.110(10) 0.092(9) -0.052(8) -0.004(5) -0.008(6)
C25 0.023(4) 0.057(6) 0.034(4) -0.011(4) 0.003(3) -0.002(4)
C26 0.029(5) 0.063(6) 0.044(5) -0.005(5) 0.000(4) 0.012(4)
C27 0.039(6) 0.093(9) 0.069(7) -0.023(7) -0.008(5) -0.004(6)
C28 0.091(16) 0.29(4) 0.61(8) -0.33(5) -0.14(3) 0.06(2)
C29 0.18(4) 0.30(5) 0.58(9) 0.21(6) 0.14(5) 0.03(4)
C30 0.092(18) 0.69(10) 0.33(5) -0.28(6) -0.10(3) 0.09(4)
C31 0.125(18) 0.059(11) 0.063(12) 0.000 0.014(12) 0.000
C32 0.069(16) 0.16(3) 0.18(3) 0.000 0.043(17) 0.000
C33 0.12(2) 0.15(3) 0.14(2) 0.000 0.01(2) 0.000
N1 0.093(11) 0.127(14) 0.20(2) -0.027(14) 0.013(13) 0.014(11)
N2 0.125(17) 0.111(15) 0.067(11) 0.000 0.008(11) 0.000
O1 0.047(4) 0.053(4) 0.042(4) -0.013(3) 0.006(3) -0.013(3)
O2 0.044(4) 0.064(4) 0.029(3) -0.019(3) 0.006(3) -0.013(3)
O3 0.061(6) 0.099(8) 0.220(14) -0.045(9) -0.056(8) 0.021(6)
O4 0.034(4) 0.085(6) 0.063(5) -0.007(4) -0.021(3) -0.010(4)
O5 0.039(4) 0.088(5) 0.040(4) -0.023(4) -0.008(3) 0.031(4)
O6 0.036(3) 0.072(5) 0.037(3) -0.012(3) 0.004(3) 0.007(3)
O7 0.012(3) 0.031(4) 0.032(4) 0.000 -0.001(3) 0.000
O10 0.31(4) 0.74(9) 0.89(11) 0.50(8) -0.35(6) 0.02(5)
O11 0.122(12) 0.086(9) 0.063(8) 0.000 -0.001(8) 0.000
O1W 1.7(2) 1.03(14) 0.32(5) 0.36(7) -0.50(9) -1.00(17)
O2W 0.27(5) 0.29(5) 0.84(14) 0.000 0.33(7) 0.000

loop_
_atom_type_symbol
_atom_type_description
_atom_type_scat_dispersion_real
_atom_type_scat_dispersion_imag
_atom_type_scat_source
C C 0.0033 0.0016 'International Tables Vol C Tables 4.2.6.8 and 6.1.1.4'
H H 0.0000 0.0000 'International Tables Vol C Tables 4.2.6.8 and 6.1.1.4'
N N 0.0061 0.0033 'International Tables Vol C Tables 4.2.6.8 and 6.1.1.4'
O O 0.0106 0.0060 'International Tables Vol C Tables 4.2.6.8 and 6.1.1.4'
Zn Zn 0.2839 1.4301 'International Tables Vol C Tables 4.2.6.8 and 6.1.1.4'
Na Na 0.0362 0.0249 'International Tables Vol C Tables 4.2.6.8 and 6.1.1.4'

loop_
_geom_angle_atom_site_label_1
_geom_angle_atom_site_label_2
_geom_angle_atom_site_label_3
_geom_angle
_geom_angle_site_symmetry_1
_geom_angle_site_symmetry_3
Na2 Zn1 O2 87.6(2) . 7_585
Na2 Zn1 O2 87.6(2) . .
O2 Zn1 O2 93.0(4) 7_585 .
Na2 Zn1 O7 174.1(3) . .
O2 Zn1 O7 88.3(2) 7_585 .
O2 Zn1 O7 88.3(2) . .
Na2 Zn1 O5 88.0(3) . 8_766
O2 Zn1 O5 89.3(3) 7_585 8_766
O2 Zn1 O5 174.9(3) . 8_766
O7 Zn1 O5 96.3(2) . 8_766
Na2 Zn1 O5 88.0(3) . 2_675
O2 Zn1 O5 174.9(3) 7_585 2_675
O2 Zn1 O5 89.3(3) . 2_675
O7 Zn1 O5 96.3(2) . 2_675
O5 Zn1 O5 88.0(5) 8_766 2_675
O4 Zn2 O6 117.3(3) 2_575 2_675
O4 Zn2 O1 109.5(3) 2_575 .
O6 Zn2 O1 114.6(3) 2_675 .
O4 Zn2 O7 106.7(3) 2_575 .
O6 Zn2 O7 105.4(3) 2_675 .
O1 Zn2 O7 101.8(3) . .
O4 Zn2 Na1 82.5(3) 2_575 .
O6 Zn2 Na1 151.3(3) 2_675 .
O1 Zn2 Na1 73.1(3) . .
O7 Zn2 Na1 46.6(2) . .
O10 Na1 O10 89.7(19) 7_585 .
O10 Na1 O7 128.4(7) 7_585 .
O10 Na1 O7 128.4(7) . .
O10 Na1 Na2 46.4(7) 7_585 6_557
O10 Na1 Na2 46.4(7) . 6_557
O7 Na1 Na2 164.4(6) . 6_557
O10 Na1 Zn2 95.6(6) 7_585 7_585
O10 Na1 Zn2 145.3(15) . 7_585
O7 Na1 Zn2 32.95(14) . 7_585
Na2 Na1 Zn2 139.5(3) 6_557 7_585
O10 Na1 Zn2 145.3(15) 7_585 .
O10 Na1 Zn2 95.6(6) . .
O7 Na1 Zn2 32.95(14) . .
Na2 Na1 Zn2 139.5(3) 6_557 .
Zn2 Na1 Zn2 61.9(2) 7_585 .
Zn1 Na2 O10 132.3(13) . 4_576
Zn1 Na2 O10 132.3(13) . 6_657
O10 Na2 O10 95(3) 4_576 6_657
Zn1 Na2 O2 46.44(18) . 7_585
O10 Na2 O2 93.7(12) 4_576 7_585
O10 Na2 O2 147.4(15) 6_657 7_585
Zn1 Na2 O2 46.44(18) . .
O10 Na2 O2 147.4(15) 4_576 .
O10 Na2 O2 93.7(12) 6_657 .
O2 Na2 O2 63.5(3) 7_585 .
Zn1 Na2 O5 46.70(19) . 8_766
O10 Na2 O5 95.7(16) 4_576 8_766
O10 Na2 O5 147.9(18) 6_657 8_766
O2 Na2 O5 61.4(2) 7_585 8_766
O2 Na2 O5 93.1(3) . 8_766
Zn1 Na2 O5 46.70(19) . 2_675
O10 Na2 O5 147.9(18) 4_576 2_675
O10 Na2 O5 95.7(16) 6_657 2_675
O2 Na2 O5 93.1(3) 7_585 2_675
O2 Na2 O5 61.4(2) . 2_675
O5 Na2 O5 60.8(4) 8_766 2_675
Zn1 Na2 Na1 167.2(5) . 6_657
O10 Na2 Na1 49.3(12) 4_576 6_657
O10 Na2 Na1 49.3(12) 6_657 6_657
O2 Na2 Na1 141.5(3) 7_585 6_657
O2 Na2 Na1 141.5(3) . 6_657
O5 Na2 Na1 123.6(3) 8_766 6_657
O5 Na2 Na1 123.6(3) 2_675 6_657
C6 C1 C2 118.0(8) . .
C6 C1 C7 121.5(8) . .
C2 C1 C7 120.3(8) . .
C3 C2 C1 120.6(9) . .
C2 C3 C4 119.9(9) . .
C2 C3 C13 119.4(8) . .
C4 C3 C13 120.7(9) . .
C5 C4 C3 121.1(9) . .
C4 C5 C6 118.6(8) . .
C4 C5 C19 120.6(8) . .
C6 C5 C19 120.8(8) . .
C1 C6 C5 121.7(8) . .
C8 C7 C12 118.5(8) . .
C8 C7 C1 121.6(9) . .
C12 C7 C1 119.8(9) . .
C7 C8 C9 121.2(9) . .
C8 C9 C10 121.0(9) . .
C11 C10 C9 118.7(8) . .
C11 C10 C25 121.1(8) . .
C9 C10 C25 120.1(8) . .
C10 C11 C12 119.9(9) . .
C11 C12 C7 120.4(9) . .
C14 C13 C18 116.7(9) . .
C14 C13 C3 122.2(9) . .
C18 C13 C3 121.0(9) . .
C15 C14 C13 123.1(10) . .
C14 C15 C16 118.7(9) . .
C17 C16 C15 119.0(9) . .
C17 C16 C26 122.3(9) . .
C15 C16 C26 118.7(9) . .
C16 C17 C18 122.2(9) . .
C17 C18 C13 120.3(9) . .
C20 C19 C24 117.1(10) . .
C20 C19 C5 123.6(11) . .
C24 C19 C5 119.3(9) . .
C19 C20 C21 121.6(10) . .
C22 C21 C20 120.1(9) . .
C21 C22 C23 120.6(10) . .
C21 C22 C27 119.6(10) . .
C23 C22 C27 119.7(11) . .
C22 C23 C24 117.9(12) . .
C19 C24 C23 122.4(11) . .
O2 C25 O1 126.3(8) . .
O2 C25 C10 116.6(7) . .
O1 C25 C10 117.1(8) . .
O6 C26 O5 125.9(8) . .
O6 C26 C16 118.5(8) . .
O5 C26 C16 115.6(8) . .
O4 C27 O3 126.1(11) . .
O4 C27 C22 115.8(11) . .
O3 C27 C22 118.0(11) . .
O10 C28 N1 131(4) . .
O11 C31 N2 118(2) . .
C30 N1 C29 112(3) . .
C30 N1 C28 127(4) . .
C29 N1 C28 121(3) . .
C32 N2 C31 119(2) . .
C32 N2 C33 126(2) . .
C31 N2 C33 115(2) . .
C25 O1 Zn2 124.8(6) . .
C25 O2 Zn1 134.6(5) . .
C25 O2 Na2 150.5(6) . .
Zn1 O2 Na2 45.98(19) . .
C27 O4 Zn2 114.3(8) . 2_574
C26 O5 Zn1 134.5(6) . 2_674
C26 O5 Na2 168.7(7) . 2_674
Zn1 O5 Na2 45.32(19) 2_674 2_674
C26 O6 Zn2 116.6(6) . 2_674
Zn2 O7 Zn2 136.7(4) 7_585 .
Zn2 O7 Zn1 104.0(2) 7_585 .
Zn2 O7 Zn1 104.0(2) . .
Zn2 O7 Na1 100.4(2) 7_585 .
Zn2 O7 Na1 100.4(2) . .
Zn1 O7 Na1 109.6(4) . .
C28 O10 Na2 163(4) . 6_557
C28 O10 Na1 113(3) . .
Na2 O10 Na1 84.3(16) 6_557 .

loop_
_geom_bond_atom_site_label_1
_geom_bond_atom_site_label_2
_geom_bond_distance
_geom_bond_site_symmetry_2
Zn1 Na2 2.049(8) .
Zn1 O2 2.065(6) 7_585
Zn1 O2 2.065(6) .
Zn1 O7 2.082(7) .
Zn1 O5 2.097(6) 8_766
Zn1 O5 2.097(6) 2_675
Zn2 O4 1.918(6) 2_575
Zn2 O6 1.962(6) 2_675
Zn2 O1 1.968(6) .
Zn2 O7 1.971(3) .
Zn2 Na1 3.564(13) .
Na1 O10 2.58(5) 7_585
Na1 O10 2.58(5) .
Na1 O7 2.633(16) .
Na1 Na2 3.388(17) 6_557
Na1 Zn2 3.564(13) 7_585
Na2 O10 2.46(3) 4_576
Na2 O10 2.46(3) 6_657
Na2 O2 2.847(9) 7_585
Na2 O2 2.847(9) .
Na2 O5 2.880(10) 8_766
Na2 O5 2.880(10) 2_675
Na2 Na1 3.388(17) 6_657
C1 C6 1.387(12) .
C1 C2 1.408(13) .
C1 C7 1.485(13) .
C2 C3 1.378(13) .
C3 C4 1.388(13) .
C3 C13 1.497(13) .
C4 C5 1.374(13) .
C5 C6 1.400(13) .
C5 C19 1.505(13) .
C7 C8 1.352(14) .
C7 C12 1.405(15) .
C8 C9 1.365(13) .
C9 C10 1.385(13) .
C10 C11 1.379(13) .
C10 C25 1.512(11) .
C11 C12 1.381(13) .
C13 C14 1.403(15) .
C13 C18 1.406(15) .
C14 C15 1.374(14) .
C15 C16 1.412(14) .
C16 C17 1.367(13) .
C16 C26 1.495(12) .
C17 C18 1.381(13) .
C19 C20 1.356(15) .
C19 C24 1.399(17) .
C20 C21 1.421(14) .
C21 C22 1.347(15) .
C22 C23 1.394(17) .
C22 C27 1.542(14) .
C23 C24 1.401(15) .
C25 O2 1.257(11) .
C25 O1 1.276(10) .
C26 O6 1.253(11) .
C26 O5 1.253(11) .
C27 O4 1.189(14) .
C27 O3 1.250(16) .
C28 O10 1.11(6) .
C28 N1 1.54(4) .
C29 N1 1.54(4) .
C30 N1 1.38(3) .
C31 O11 1.23(2) .
C31 N2 1.44(3) .
C32 N2 1.39(3) .
C33 N2 1.46(3) .
O4 Zn2 1.918(6) 2_574
O5 Zn1 2.097(6) 2_674
O5 Na2 2.880(10) 2_674
O6 Zn2 1.962(6) 2_674
O7 Zn2 1.971(3) 7_585
O10 Na2 2.46(3) 6_557
